data_7152008
loop_
_publ_author_name
'Devi, Rema B.'
'Henrot, Matthias'
'De Paolis, Micha\"el'
'Maddaluno, Jacques'

_publ_section_title
;
 Domino alkylation/oxa-Michael of 1,3-cyclohexanediones: Steering the
 C/O-chemoselectivity to reach tetrahydrobenzofuranones.
;
_journal_issue 19
_journal_name_full 'Organic &amp; biomolecular chemistry'
_journal_page_first 6509
_journal_page_last 6512
_journal_paper_doi 10.1039/c1ob05923h
_journal_volume 9
_journal_year 2011
_chemical_absolute_configuration unk
_chemical_compound_source 'synthesis as described'
_chemical_formula_moiety 'C10 H11 N1 O2'
_chemical_formula_sum 'C10 H11 N O2'
_chemical_formula_weight 177.2
_chemical_name_systematic
;
?
;
_space_group_IT_number 4
_symmetry_cell_setting monoclinic
_symmetry_Int_Tables_number 4
_symmetry_space_group_name_Hall 'P 2yb'
_symmetry_space_group_name_H-M 'P 1 21 1'
_atom_sites_solution_hydrogens geom
_atom_sites_solution_primary direct
_atom_sites_solution_secondary difmap
_audit_conform_dict_location ftp://ftp.iucr.org/pub/cif_core.dic
_audit_conform_dict_name cif_core.dic
_audit_conform_dict_version 2.3
_audit_creation_date 2010-10-04T16:01:07-00:00
_audit_creation_method 'WinGX routine CIF_UPDATE'
_cell_angle_alpha 90
_cell_angle_beta 107.780(3)
_cell_angle_gamma 90
_cell_formula_units_Z 2
_cell_length_a 8.4105(17)
_cell_length_b 5.6321(11)
_cell_length_c 10.022(2)
_cell_measurement_reflns_used 0
_cell_measurement_temperature 293(2)
_cell_measurement_theta_max 0
_cell_measurement_theta_min 0
_cell_measurement_wavelength 0.71073
_cell_volume 452.05(16)
_computing_molecular_graphics 'Ortep-3 for Windows (Farrugia, 1997)'
_computing_publication_material 'WinGX publication routines (Farrugia, 1999)'
_computing_structure_refinement 'SHELXL-97 (Sheldrick, 1997)'
_computing_structure_solution 'SHELXS-86 (Sheldrick, 1986)'
_diffrn_ambient_temperature 293(2)
_diffrn_measured_fraction_theta_full 0.994
_diffrn_measured_fraction_theta_max 0.994
_diffrn_radiation_monochromator graphite
_diffrn_radiation_probe x-ray
_diffrn_radiation_type MoK\a
_diffrn_radiation_wavelength 0.71073
_diffrn_reflns_av_R_equivalents 0.0145
_diffrn_reflns_av_unetI/netI 0.0217
_diffrn_reflns_limit_h_max 10
_diffrn_reflns_limit_h_min -10
_diffrn_reflns_limit_k_max 6
_diffrn_reflns_limit_k_min -6
_diffrn_reflns_limit_l_max 9
_diffrn_reflns_limit_l_min -12
_diffrn_reflns_number 2607
_diffrn_reflns_theta_full 26.35
_diffrn_reflns_theta_max 26.35
_diffrn_reflns_theta_min 2.13
_exptl_absorpt_coefficient_mu 0.091
_exptl_absorpt_correction_type none
_exptl_crystal_colour colourless
_exptl_crystal_density_diffrn 1.302
_exptl_crystal_density_method 'not measured'
_exptl_crystal_description prism
_exptl_crystal_F_000 188
_exptl_crystal_size_max 0
_exptl_crystal_size_mid 0
_exptl_crystal_size_min 0
_refine_diff_density_max 0.156
_refine_diff_density_min -0.138
_refine_diff_density_rms 0.03
_refine_ls_abs_structure_details 'Flack H D (1983), Acta Cryst. A39, 876-881'
_refine_ls_abs_structure_Flack 0.2(13)
_refine_ls_extinction_method none
_refine_ls_goodness_of_fit_ref 1.061
_refine_ls_hydrogen_treatment constr
_refine_ls_matrix_type full
_refine_ls_number_parameters 118
_refine_ls_number_reflns 1631
_refine_ls_number_restraints 1
_refine_ls_restrained_S_all 1.061
_refine_ls_R_factor_all 0.0366
_refine_ls_R_factor_gt 0.0354
_refine_ls_shift/su_max 0
_refine_ls_shift/su_mean 0
_refine_ls_structure_factor_coef Fsqd
_refine_ls_weighting_details 'calc w=1/[\s^2^(Fo^2^)+(0.0606P)^2^+0.0338P] where P=(Fo^2^+2Fc^2^)/3'
_refine_ls_weighting_scheme calc
_refine_ls_wR_factor_gt 0.0966
_refine_ls_wR_factor_ref 0.098
_reflns_number_gt 1573
_reflns_number_total 1631
_reflns_threshold_expression >2sigma(I)
_cod_data_source_file c1ob05923h.txt
_cod_data_source_block rdbcn
_cod_original_sg_symbol_H-M 'P 21'
_cod_database_code 7152008

loop_
_symmetry_equiv_pos_as_xyz
'x, y, z'
'-x, y+1/2, -z'

loop_
_atom_site_label
_atom_site_type_symbol
_atom_site_fract_x
_atom_site_fract_y
_atom_site_fract_z
_atom_site_U_iso_or_equiv
_atom_site_adp_type
_atom_site_occupancy
_atom_site_symmetry_multiplicity
_atom_site_calc_flag
_atom_site_refinement_flags
O1 O 0.21257(17) -0.2664(3) 1.01666(12) 0.0623(4) Uani 1 1 d .
O2 O 0.16090(13) 0.3298(2) 0.69264(12) 0.0505(3) Uani 1 1 d .
N1 N 0.4254(3) -0.1194(4) 0.6028(2) 0.0777(6) Uani 1 1 d .
C1 C 0.12563(19) -0.1655(3) 0.91052(15) 0.0442(4) Uani 1 1 d .
C2 C -0.0516(2) -0.2438(4) 0.83683(19) 0.0538(5) Uani 1 1 d .
H2A H -0.1256 -0.1681 0.8816 0.065 Uiso 1 1 calc R
H2B H -0.0593 -0.414 0.8485 0.065 Uiso 1 1 calc R
C3 C -0.1115(2) -0.1860(4) 0.68126(18) 0.0576(5) Uani 1 1 d .
H3A H -0.2299 -0.2206 0.6446 0.069 Uiso 1 1 calc R
H3B H -0.0538 -0.2875 0.633 0.069 Uiso 1 1 calc R
C4 C -0.0824(2) 0.0719(4) 0.65051(18) 0.0548(5) Uani 1 1 d .
H4A H -0.0959 0.0912 0.5515 0.066 Uiso 1 1 calc R
H4B H -0.1635 0.1724 0.6742 0.066 Uiso 1 1 calc R
C5 C 0.08851(18) 0.1423(3) 0.73413(15) 0.0417(4) Uani 1 1 d .
C6 C 0.18284(19) 0.0366(3) 0.85133(15) 0.0410(4) Uani 1 1 d .
C7 C 0.3449(2) 0.1675(4) 0.90577(17) 0.0492(4) Uani 1 1 d .
H7A H 0.4395 0.0622 0.9175 0.059 Uiso 1 1 calc R
H7B H 0.3543 0.2449 0.9943 0.059 Uiso 1 1 calc R
C8 C 0.33202(18) 0.3505(3) 0.78835(16) 0.0442(4) Uani 1 1 d .
H8 H 0.3494 0.5106 0.8285 0.053 Uiso 1 1 calc R
C9 C 0.45193(19) 0.3074(3) 0.70372(17) 0.0468(4) Uani 1 1 d .
H9A H 0.4292 0.4211 0.6275 0.056 Uiso 1 1 calc R
H9B H 0.5655 0.333 0.7633 0.056 Uiso 1 1 calc R
C10 C 0.4372(2) 0.0675(4) 0.64646(19) 0.0515(4) Uani 1 1 d .

loop_
_atom_site_aniso_label
_atom_site_aniso_U_11
_atom_site_aniso_U_22
_atom_site_aniso_U_33
_atom_site_aniso_U_23
_atom_site_aniso_U_13
_atom_site_aniso_U_12
O1 0.0676(8) 0.0679(10) 0.0492(7) 0.0153(6) 0.0145(6) 0.0029(7)
O2 0.0418(5) 0.0538(8) 0.0532(6) 0.0144(6) 0.0104(5) 0.0071(5)
N1 0.0934(14) 0.0523(13) 0.0999(13) -0.0118(10) 0.0482(11) 0.0026(10)
C1 0.0487(8) 0.0480(10) 0.0393(7) -0.0023(7) 0.0186(6) 0.0030(8)
C2 0.0544(9) 0.0551(12) 0.0563(9) -0.0052(8) 0.0235(8) -0.0080(8)
C3 0.0449(8) 0.0680(14) 0.0559(9) -0.0083(9) 0.0096(7) -0.0046(9)
C4 0.0385(8) 0.0691(13) 0.0519(9) 0.0044(9) 0.0066(7) 0.0082(9)
C5 0.0383(7) 0.0455(10) 0.0431(8) 0.0014(7) 0.0151(6) 0.0073(7)
C6 0.0376(7) 0.0492(10) 0.0363(7) 0.0001(6) 0.0112(6) 0.0033(7)
C7 0.0412(7) 0.0625(11) 0.0414(8) 0.0057(7) 0.0090(6) 0.0002(8)
C8 0.0426(8) 0.0411(9) 0.0483(8) -0.0012(7) 0.0131(6) -0.0016(7)
C9 0.0454(8) 0.0447(10) 0.0517(8) 0.0040(7) 0.0168(6) -0.0031(8)
C10 0.0513(10) 0.0504(12) 0.0581(10) 0.0042(9) 0.0246(8) 0.0076(8)

loop_
_atom_type_symbol
_atom_type_description
_atom_type_scat_dispersion_real
_atom_type_scat_dispersion_imag
_atom_type_scat_source
C C 0.0033 0.0016 'International Tables Vol C Tables 4.2.6.8 and 6.1.1.4'
H H 0 0 'International Tables Vol C Tables 4.2.6.8 and 6.1.1.4'
N N 0.0061 0.0033 'International Tables Vol C Tables 4.2.6.8 and 6.1.1.4'
O O 0.0106 0.006 'International Tables Vol C Tables 4.2.6.8 and 6.1.1.4'

loop_
_geom_angle_atom_site_label_1
_geom_angle_atom_site_label_2
_geom_angle_atom_site_label_3
_geom_angle
C5 O2 C8 107.79(12)
O1 C1 C6 122.60(15)
O1 C1 C2 121.59(17)
C6 C1 C2 115.78(14)
C1 C2 C3 113.99(14)
C1 C2 H2A 108.8
C3 C2 H2A 108.8
C1 C2 H2B 108.8
C3 C2 H2B 108.8
H2A C2 H2B 107.6
C2 C3 C4 112.91(16)
C2 C3 H3A 109
C4 C3 H3A 109
C2 C3 H3B 109
C4 C3 H3B 109
H3A C3 H3B 107.8
C5 C4 C3 109.28(15)
C5 C4 H4A 109.8
C3 C4 H4A 109.8
C5 C4 H4B 109.8
C3 C4 H4B 109.8
H4A C4 H4B 108.3
C6 C5 O2 114.61(14)
C6 C5 C4 126.19(16)
O2 C5 C4 119.20(14)
C5 C6 C1 122.14(14)
C5 C6 C7 109.29(15)
C1 C6 C7 128.55(14)
C6 C7 C8 101.92(12)
C6 C7 H7A 111.4
C8 C7 H7A 111.4
C6 C7 H7B 111.4
C8 C7 H7B 111.4
H7A C7 H7B 109.2
O2 C8 C9 107.87(13)
O2 C8 C7 105.75(13)
C9 C8 C7 114.48(15)
O2 C8 H8 109.5
C9 C8 H8 109.5
C7 C8 H8 109.5
C10 C9 C8 112.07(15)
C10 C9 H9A 109.2
C8 C9 H9A 109.2
C10 C9 H9B 109.2
C8 C9 H9B 109.2
H9A C9 H9B 107.9
N1 C10 C9 179.5(2)

loop_
_geom_bond_atom_site_label_1
_geom_bond_atom_site_label_2
_geom_bond_distance
O1 C1 1.231(2)
O2 C5 1.347(2)
O2 C8 1.4704(18)
N1 C10 1.133(3)
C1 C6 1.433(2)
C1 C2 1.513(2)
C2 C3 1.520(3)
C2 H2A 0.97
C2 H2B 0.97
C3 C4 1.520(3)
C3 H3A 0.97
C3 H3B 0.97
C4 C5 1.480(2)
C4 H4A 0.97
C4 H4B 0.97
C5 C6 1.339(2)
C6 C7 1.498(2)
C7 C8 1.543(3)
C7 H7A 0.97
C7 H7B 0.97
C8 C9 1.522(2)
C8 H8 0.98
C9 C10 1.459(3)
C9 H9A 0.97
C9 H9B 0.97

loop_
_geom_torsion_atom_site_label_1
_geom_torsion_atom_site_label_2
_geom_torsion_atom_site_label_3
_geom_torsion_atom_site_label_4
_geom_torsion
O1 C1 C2 C3 -153.41(18)
C6 C1 C2 C3 28.4(2)
C1 C2 C3 C4 -50.6(2)
C2 C3 C4 C5 45.2(2)
C8 O2 C5 C6 3.72(18)
C8 O2 C5 C4 -176.47(15)
C3 C4 C5 C6 -21.7(2)
C3 C4 C5 O2 158.56(14)
O2 C5 C6 C1 179.99(14)
C4 C5 C6 C1 0.2(3)
O2 C5 C6 C7 1.68(19)
C4 C5 C6 C7 -178.12(16)
O1 C1 C6 C5 178.60(16)
C2 C1 C6 C5 -3.2(2)
O1 C1 C6 C7 -3.4(3)
C2 C1 C6 C7 174.73(17)
C5 C6 C7 C8 -5.91(18)
C1 C6 C7 C8 175.91(16)
C5 O2 C8 C9 115.65(15)
C5 O2 C8 C7 -7.26(17)
C6 C7 C8 O2 7.75(18)
C6 C7 C8 C9 -110.86(16)
O2 C8 C9 C10 -63.47(18)
C7 C8 C9 C10 53.9(2)
C8 C9 C10 N1 -3E1(3)
